data_4110435
loop_
_publ_author_name
'Kazuo Takimiya'
'Yoshihito Kunugi'
'Yasushi Konda'
'Hideaki Ebata'
'Yuta Toyoshima'
'Tetsuo Otsubo'

_publ_contact_author_address
;
Department of Applied Chemistry, 
Graduate School of Engineering, 
Hiroshima University, Kagamiyama,
739-8527 Japan
;
_publ_contact_author_email ' ktakimi@hiroshima-u.ac.jp '
_publ_contact_author_fax ' +81-82-424-5494 '
_publ_contact_author_name ' Kazuo Takimiya'
_publ_contact_author_phone ' +81-82-424-7734 '
_publ_section_title
;
 2,7-Diphenyl[1]benzoselenopheno[3,2-b][1]benzoselenophene as a Stable
 Organic Semiconductor for a High-Performance Field-Effect Transistor
;
_journal_name_full 'Journal of the American Chemical Society'
_journal_page_first 3044
_journal_page_last 3050
_journal_paper_doi 10.1021/ja057641k
_journal_volume 128
_journal_year 2006
_chemical_formula_moiety 'C14 H8 Se2 '
_chemical_formula_sum 'C14 H8 Se2'
_chemical_formula_weight 334.14
_chemical_melting_point 481(1)
_space_group_IT_number 14
_symmetry_cell_setting monoclinic
_symmetry_Int_Tables_number 14
_symmetry_space_group_name_Hall '-P 2ybc'
_symmetry_space_group_name_H-M 'P 1 21/c 1'
_cell_angle_alpha 90
_cell_angle_beta 108.45(1)
_cell_angle_gamma 90
_cell_formula_units_Z 2
_cell_length_a 12.037(2)
_cell_length_b 6.025(1)
_cell_length_c 8.420(1)
_cell_measurement_reflns_used 25
_cell_measurement_temperature 298.2
_cell_measurement_theta_max 17.4
_cell_measurement_theta_min 15.1
_cell_volume 579.26(16)
_computing_cell_refinement WinAFC
_computing_data_collection WinAFC
_computing_data_reduction 'teXsan Ver. 1.11'
_computing_molecular_graphics ORTEP3
_computing_publication_material 'teXsan Ver. 1.11'
_computing_structure_refinement SHELXL97
_computing_structure_solution SIR92
_diffrn_measured_fraction_theta_full 0.9993
_diffrn_measured_fraction_theta_max 0.9993
_diffrn_measurement_device_type 'Rigaku AFC7R'
_diffrn_measurement_method \w-2\q
_diffrn_radiation_type 'Mo K\a'
_diffrn_radiation_wavelength 0.7107
_diffrn_reflns_av_R_equivalents 0.019
_diffrn_reflns_limit_h_max 15
_diffrn_reflns_limit_h_min -14
_diffrn_reflns_limit_k_max 7
_diffrn_reflns_limit_k_min 0
_diffrn_reflns_limit_l_max 6
_diffrn_reflns_limit_l_min -10
_diffrn_reflns_number 1782
_diffrn_reflns_theta_full 27.50
_diffrn_reflns_theta_max 27.50
_diffrn_standards_decay_% 1.42
_diffrn_standards_interval_count 150
_diffrn_standards_number 3
_exptl_absorpt_coefficient_mu 6.350
_exptl_absorpt_correction_T_max 0.827
_exptl_absorpt_correction_T_min 0.182
_exptl_absorpt_correction_type psi-scan
_exptl_absorpt_process_details '(North, Phillips & Mathews, 1968)'
_exptl_crystal_colour colorless
_exptl_crystal_density_diffrn 1.916
_exptl_crystal_description plate
_exptl_crystal_F_000 320.00
_exptl_crystal_size_max 0.500
_exptl_crystal_size_mid 0.200
_exptl_crystal_size_min 0.030
_refine_diff_density_max 0.51
_refine_diff_density_min -0.88
_refine_ls_extinction_coef 0.0000
_refine_ls_extinction_expression Fc^*^=kFc[1+0.001xFc^2^\l^3^/sin(2\q)]^-1/4^
_refine_ls_extinction_method SHELXL
_refine_ls_goodness_of_fit_ref 0.897
_refine_ls_hydrogen_treatment refxyz
_refine_ls_number_parameters 85
_refine_ls_number_reflns 1083
_refine_ls_R_factor_gt 0.0349
_refine_ls_shift/su_max -0.0820
_refine_ls_structure_factor_coef Fsqd
_refine_ls_weighting_details 'w = 1/[\s^2^(Fo^2^) + (0.1000P)^2^+0.0000P] where P=(Fo^2^+2Fc^2^)/3'
_refine_ls_weighting_scheme calc
_refine_ls_wR_factor_ref 0.1113
_reflns_number_gt 1083
_reflns_number_total 1331
_reflns_threshold_expression >2.0sigma(I)
_cod_data_source_file ja057641ksi20051109_070049_2.cif
_cod_data_source_block BSBS_1a
_cod_original_cell_volume 579.2(2)
_cod_original_sg_symbol_H-M 'P 21/c'
_cod_original_formula_sum 'C14 H8 Se2 '
_cod_database_code 4110435

loop_
_symmetry_equiv_pos_site_id
_symmetry_equiv_pos_as_xyz
1 +X,+Y,+Z
2 -X,1/2+Y,1/2-Z
3 -X,-Y,-Z
4 +X,1/2-Y,1/2+Z

loop_
_atom_site_label
_atom_site_type_symbol
_atom_site_fract_x
_atom_site_fract_y
_atom_site_fract_z
_atom_site_U_iso_or_equiv
_atom_site_adp_type
_atom_site_occupancy
_atom_site_calc_flag
Se(1) Se 1.08430(3) 0.28935(6) 0.65680(4) 0.0447(2) Uani 1.00 d
C(1) C 0.9737(3) 0.0866(5) 0.5264(4) 0.0349(6) Uani 1.00 d
C(2) C 0.8480(3) 0.0827(5) 0.4791(3) 0.0363(6) Uani 1.00 d
C(3) C 0.7728(4) 0.2319(7) 0.5214(5) 0.0485(8) Uani 1.00 d
C(4) C 0.6538(4) 0.1924(9) 0.4655(6) 0.062(1) Uani 1.00 d
C(5) C 0.6080(4) 0.0062(9) 0.3707(6) 0.068(1) Uani 1.00 d
C(6) C 0.6801(3) -0.1441(8) 0.3269(5) 0.0558(9) Uani 1.00 d
C(7) C 0.8003(3) -0.1046(5) 0.3820(4) 0.0402(7) Uani 1.00 d
H(1) H 0.803(5) 0.351(9) 0.580(7) 0.0685 Uiso 1.00 calc
H(2) H 0.611(5) 0.278(9) 0.492(7) 0.0685 Uiso 1.00 calc
H(3) H 0.531(5) -0.023(9) 0.331(6) 0.0685 Uiso 1.00 calc
H(4) H 0.657(6) -0.273(8) 0.243(8) 0.0685 Uiso 1.00 calc

loop_
_atom_site_aniso_label
_atom_site_aniso_U_11
_atom_site_aniso_U_22
_atom_site_aniso_U_33
_atom_site_aniso_U_12
_atom_site_aniso_U_13
_atom_site_aniso_U_23
Se(1) 0.0432(3) 0.0379(3) 0.0507(3) -0.0026(1) 0.0115(2) -0.0117(1)
C(1) 0.038(1) 0.031(1) 0.040(1) 0.000(1) 0.017(1) 0.001(1)
C(2) 0.039(2) 0.038(1) 0.033(1) 0.004(1) 0.013(1) 0.005(1)
C(3) 0.046(2) 0.050(2) 0.053(2) 0.009(2) 0.020(2) -0.001(2)
C(4) 0.045(2) 0.073(3) 0.073(3) 0.014(2) 0.025(2) 0.003(2)
C(5) 0.034(2) 0.083(3) 0.083(3) 0.001(2) 0.013(2) 0.010(2)
C(6) 0.039(2) 0.061(2) 0.063(2) -0.004(2) 0.009(2) 0.000(2)
C(7) 0.040(2) 0.040(2) 0.039(1) -0.001(1) 0.009(1) 0.001(1)

loop_
_atom_type_symbol
_atom_type_description
_atom_type_scat_dispersion_real
_atom_type_scat_dispersion_imag
_atom_type_scat_source
C C 0.003 0.002
;International Tables for Crystallography
(1992, Vol. C, Tables 4.2.6.8 and 6.1.1.4)
;
H H 0.000 0.000
;International Tables for Crystallography
(1992, Vol. C, Table 6.1.1.4)
;
Se Se -0.093 2.226
;International Tables for Crystallography
(1992, Vol. C, Tables 4.2.6.8 and 6.1.1.4)
;

loop_
_geom_angle_atom_site_label_1
_geom_angle_atom_site_label_2
_geom_angle_atom_site_label_3
_geom_angle
_geom_angle_site_symmetry_1
_geom_angle_site_symmetry_3
_geom_angle_publ_flag
C(1) Se(1) C(7) 86.5(1) . 3_756 yes
Se(1) C(1) C(1) 111.8(3) . 3_756 yes
Se(1) C(1) C(2) 131.3(2) . . yes
C(1) C(1) C(2) 116.9(3) 3_756 . yes
C(1) C(2) C(3) 128.9(3) . . yes
C(1) C(2) C(7) 112.0(3) . . yes
C(3) C(2) C(7) 119.1(3) . . yes
C(2) C(3) C(4) 119.2(4) . . yes
C(2) C(3) H(1) 118.8 . . no
C(4) C(3) H(1) 121.9 . . no
C(3) C(4) C(5) 121.1(5) . . yes
C(3) C(4) H(2) 119.0 . . no
C(5) C(4) H(2) 119.9 . . no
C(4) C(5) C(6) 121.0(4) . . yes
C(4) C(5) H(3) 123.3 . . no
C(6) C(5) H(3) 115.7 . . no
C(5) C(6) C(7) 118.2(4) . . yes
C(5) C(6) H(4) 128.5 . . no
C(7) C(6) H(4) 112.7 . . no
Se(1) C(7) C(2) 112.8(3) 3_756 . yes
Se(1) C(7) C(6) 125.8(3) 3_756 . yes
C(2) C(7) C(6) 121.4(4) . . yes

loop_
_geom_bond_atom_site_label_1
_geom_bond_atom_site_label_2
_geom_bond_distance
_geom_bond_site_symmetry_2
_geom_bond_publ_flag
Se(1) C(1) 1.883(3) . yes
Se(1) C(7) 1.887(4) 3_756 yes
C(1) C(1) 1.366(7) 3_756 yes
C(1) C(2) 1.438(5) . yes
C(2) C(3) 1.399(6) . yes
C(2) C(7) 1.405(4) . yes
C(3) C(4) 1.379(6) . yes
C(3) H(1) 0.878 . no
C(4) C(5) 1.386(7) . yes
C(4) H(2) 0.810 . no
C(5) C(6) 1.383(7) . yes
C(5) H(3) 0.900 . no
C(6) C(7) 1.393(5) . yes
C(6) H(4) 1.028 . no

loop_
_geom_contact_atom_site_label_1
_geom_contact_atom_site_label_2
_geom_contact_distance
_geom_contact_site_symmetry_2
Se(1) C(2) 3.407(3) 2_756
Se(1) C(1) 3.462(3) 2_756

loop_
_geom_torsion_atom_site_label_1
_geom_torsion_atom_site_label_2
_geom_torsion_atom_site_label_3
_geom_torsion_atom_site_label_4
_geom_torsion
_geom_torsion_site_symmetry_2
_geom_torsion_site_symmetry_3
_geom_torsion_site_symmetry_4
_geom_torsion_publ_flag
Se(1) C(1) C(1) Se(1) -180.0 . 3_756 3_756 yes
Se(1) C(1) C(1) C(2) -1.4(5) . 3_756 3_756 yes
Se(1) C(1) C(2) C(3) -1.2(6) . . . yes
Se(1) C(1) C(2) C(7) -178.9(2) . . . yes
Se(1) C(7) C(2) C(1) 0.5(3) 3_756 3_756 3_756 yes
Se(1) C(7) C(2) C(3) 178.4(3) 3_756 3_756 3_756 yes
Se(1) C(7) C(6) C(5) -178.2(3) 3_756 3_756 3_756 yes
C(1) Se(1) C(7) C(2) -1.0(2) . 3_756 3_756 yes
C(1) Se(1) C(7) C(6) 177.5(3) . 3_756 3_756 yes
C(1) C(1) Se(1) C(7) -1.3(3) 3_756 3_756 . yes
C(1) C(1) C(2) C(3) -177.1(4) 3_756 3_756 3_756 yes
C(1) C(1) C(2) C(7) 0.6(5) 3_756 3_756 3_756 yes
C(1) C(2) C(3) C(4) -178.1(4) . . . yes
C(1) C(2) C(7) C(6) 178.1(3) . . . yes
C(2) C(1) Se(1) C(7) 179.7(3) . . 3_756 yes
C(2) C(1) C(1) C(2) 180.0000(1) . 3_756 3_756 yes
C(2) C(3) C(4) C(5) 1.0(7) . . . yes
C(2) C(7) C(6) C(5) -0.2(6) . . . yes
C(3) C(2) C(7) C(6) 0.2(5) . . . yes
C(3) C(4) C(5) C(6) -1.1(8) . . . yes
C(4) C(3) C(2) C(7) -0.6(6) . . . yes
C(4) C(5) C(6) C(7) 0.6(7) . . . yes
C(4) C(5) C(6) C(7) 0.6(7) . . . yes
